data_4022396
loop_
_publ_author_name
'Amaury Patin'
'Alice Kanazawa'
'Christian Philouze'
'Andrew E. Greene'
'Estela Muri'
'Eliezer Barreiro'
'Paulo C. C. Costa'

_publ_section_title
;
 Highly Stereocontrolled Synthesis of Natural Barbacenic Acid,
 Novel Bisnorditerpene from Barbacenia flava
;
_journal_name_full 'Journal of Organic Chemistry'
_journal_page_first 3831
_journal_page_last 3837
_journal_paper_doi 10.1021/jo0340049
_journal_volume 68
_journal_year 2003
_chemical_formula_sum 'C19.35 H29.7 Cl0.7 O5.5'
_chemical_formula_weight 375.16
_space_group_IT_number 5
_symmetry_cell_setting monoclinic
_symmetry_Int_Tables_number 5
_symmetry_space_group_name_Hall 'C 2y'
_symmetry_space_group_name_H-M 'C 1 2 1'
_audit_creation_date 2002-12-30
_audit_creation_method 'by teXsan v1.8'
_cell_angle_alpha 90
_cell_angle_beta 115.6(2)
_cell_angle_gamma 90
_cell_formula_units_Z 4
_cell_length_a 17.920(1)
_cell_length_b 7.3606(5)
_cell_length_c 17.285(1)
_cell_measurement_reflns_used 0
_cell_measurement_temperature 273.2
_cell_measurement_theta_max 0.0
_cell_measurement_theta_min 0.0
_cell_volume 2057(2)
_computing_cell_refinement ' 'Enraf-Nonius KAPPA CCD''
_computing_data_collection ' 'Enraf-Nonius KAPPA CCD''
_computing_data_reduction 'teXsan (MSC, 1992-1997)'
_computing_publication_material 'teXsan (MSC, 1992-1997)'
_computing_structure_refinement 'teXsan (MSC, 1992-1997)'
_computing_structure_solution 'SIR 92'
_diffrn_ambient_temperature 273.2
_diffrn_measured_fraction_theta_full 0.85
_diffrn_measured_fraction_theta_max 0.85
_diffrn_measurement_device_type 'Enraf-Nonius Kappa CCD'
_diffrn_measurement_method 'phi and omega scans'
_diffrn_orient_matrix_UB_11 0.00000
_diffrn_orient_matrix_UB_12 0.00000
_diffrn_orient_matrix_UB_13 0.00000
_diffrn_orient_matrix_UB_21 0.00000
_diffrn_orient_matrix_UB_22 0.00000
_diffrn_orient_matrix_UB_23 0.00000
_diffrn_orient_matrix_UB_31 0.00000
_diffrn_orient_matrix_UB_32 0.00000
_diffrn_orient_matrix_UB_33 0.00000
_diffrn_radiation_detector CCD
_diffrn_radiation_monochromator graphite
_diffrn_radiation_source 'X-ray tube'
_diffrn_radiation_type 'Mo K\a'
_diffrn_radiation_wavelength 0.7107
_diffrn_reflns_av_R_equivalents 0.06689
_diffrn_reflns_av_sigmaI/netI 0.070
_diffrn_reflns_limit_h_max 25
_diffrn_reflns_limit_h_min -21
_diffrn_reflns_limit_k_max 9
_diffrn_reflns_limit_k_min -10
_diffrn_reflns_limit_l_max 23
_diffrn_reflns_limit_l_min -24
_diffrn_reflns_number 11521
_diffrn_reflns_reduction_process 'Lp corrections applied'
_diffrn_reflns_theta_full 29.99
_diffrn_reflns_theta_max 29.99
_diffrn_reflns_theta_min 1.30
_diffrn_standards_decay_% 0.00
_diffrn_standards_interval_count 0
_diffrn_standards_number 0
_exptl_absorpt_coefficient_mu 0.174
_exptl_absorpt_correction_type none
_exptl_crystal_colour yellowish
_exptl_crystal_density_diffrn 1.211
_exptl_crystal_density_meas ?
_exptl_crystal_description prism
_exptl_crystal_F_000 806.80
_exptl_crystal_size_max 0.22
_exptl_crystal_size_mid 0.15
_exptl_crystal_size_min 0.10
_refine_diff_density_max 0.39
_refine_diff_density_min -0.37
_refine_ls_extinction_method none
_refine_ls_goodness_of_fit_all 1.977
_refine_ls_goodness_of_fit_ref 1.977
_refine_ls_hydrogen_treatment noref
_refine_ls_matrix_type full
_refine_ls_number_constraints 0
_refine_ls_number_parameters 233
_refine_ls_number_reflns 1988
_refine_ls_number_restraints 0
_refine_ls_R_factor_all 0.0875
_refine_ls_R_factor_gt 0.0875
_refine_ls_shift/su_max 0.0063
_refine_ls_shift/su_mean 0.8220
_refine_ls_structure_factor_coef F
_refine_ls_weighting_details 'w = 1/[\s^2^(Fo) + 0.00148|Fo|^2^]'
_refine_ls_weighting_scheme sigma
_refine_ls_wR_factor_all 0.1156
_refine_ls_wR_factor_ref 0.1156
_reflns_number_gt 1988
_reflns_number_total 2915
_reflns_threshold_expression I>1.20\s(I)
_cod_data_source_file jo0340049si20030213_095327_5.cif
_cod_data_source_block C19O5H28.(H2O)0.5.(CH2Cl2)0.35
_cod_depositor_comments
;
 Adding the '_geom_hbond_atom_site_label_A' data item. Values of the
 data item were determined from the geometry of the molecule.

 Antanas Vaitkus,
 2017-03-06

The following automatic conversions were performed:
data name '_geom_bond_atom_site_label_D' replaced with
'_geom_hbond_atom_site_label_D' as specified in the replacement file
'/home/antanas/src/cod-tools/trunk/data/replacement-values/replacement_tags.lst'.

data
name '_geom_bond_atom_site_label_H' replaced with
'_geom_hbond_atom_site_label_H' as specified in the replacement file
'/home/antanas/src/cod-tools/trunk/data/replacement-values/replacement_tags.lst'.

data
name '_geom_bond_distance_DH' replaced with '_geom_hbond_distance_DH'
as specified in the replacement file
'/home/antanas/src/cod-tools/trunk/data/replacement-values/replacement_tags.lst'.

data
name '_geom_contact_distance_HA' replaced with
'_geom_hbond_distance_HA' as specified in the replacement file
'/home/antanas/src/cod-tools/trunk/data/replacement-values/replacement_tags.lst'.

data
name '_geom_contact_distance_DA' replaced with
'_geom_hbond_distance_DA' as specified in the replacement file
'/home/antanas/src/cod-tools/trunk/data/replacement-values/replacement_tags.lst'.

data
name '_geom_angle_DHA' replaced with '_geom_hbond_angle_DHA' as
specified in the replacement file
'/home/antanas/src/cod-tools/trunk/data/replacement-values/replacement_tags.lst'.

data
name '_geom_contact_site_symmetry_A' replaced with
'_geom_hbond_site_symmetry_A' as specified in the replacement file
'/home/antanas/src/cod-tools/trunk/data/replacement-values/replacement_tags.lst'.

Automatic conversion script
Id: cif_correct_tags 5005 2017-03-03 11:38:54Z antanas 
;
_cod_original_sg_symbol_H-M 'C 2        '
_cod_original_formula_sum 'C19.35 H29.70 Cl0.70 O5.50 '
_cod_database_code 4022396

loop_
_symmetry_equiv_pos_as_xyz
'   +x,   +y,   +z'
'1/2+x,1/2+y,   +z'
'   -x,   +y,   -z'
'1/2-x,1/2+y,   -z'

loop_
_atom_site_label
_atom_site_fract_x
_atom_site_fract_y
_atom_site_fract_z
_atom_site_U_iso_or_equiv
_atom_site_occupancy
_atom_site_refinement_flags
_atom_site_adp_type
_atom_site_calc_flag
Cl 0.4161(9) 0.285(2) 0.010(1) 0.63(1) 0.700 . Uani d
O(1) -0.0328(1) 0.3294(5) 0.2693(2) 0.0659(7) 1.000 . Uani d
O(2) 0.0794(2) 0.5491(6) 0.4308(2) 0.097(1) 1.000 . Uani d
O(3) 0.2017(2) 0.1816(6) 0.1038(2) 0.091(1) 1.000 . Uani d
O(4) 0.2141(3) 0.4187(7) 0.0306(2) 0.116(1) 1.000 . Uani d
O(5) 0.3814(1) 0.1688(6) 0.2485(2) 0.0898(9) 1.000 . Uani d
O(6) 0.0000 0.807(1) 0.5000 0.174(3) 0.500 ST Uani d
C(1) 0.0974(1) 0.1792(5) 0.3078(2) 0.0416(5) 1.000 . Uani d
C(1') 0.0519(2) 0.0766(6) 0.2229(3) 0.0619(9) 1.000 . Uani d
C(2) 0.0558(1) 0.3626(5) 0.3063(2) 0.0422(5) 1.000 . Uani d
C(3) 0.0740(2) 0.5151(5) 0.2599(2) 0.0518(7) 1.000 . Uani d
C(4) 0.1655(2) 0.5343(5) 0.2810(2) 0.0447(6) 1.000 . Uani d
C(5) 0.1997(1) 0.3497(4) 0.2689(2) 0.0313(5) 1.000 . Uani d
C(6) 0.2848(2) 0.3661(5) 0.2658(2) 0.0425(5) 1.000 . Uani d
C(6') 0.3463(2) 0.4967(6) 0.3358(3) 0.068(1) 1.000 . Uani d
C(7) 0.3317(2) 0.1882(6) 0.2795(2) 0.0535(8) 1.000 . Uani d
C(8) 0.3195(2) 0.0453(5) 0.3334(3) 0.0615(8) 1.000 . Uani d
C(9) 0.2296(2) 0.0287(5) 0.3185(2) 0.0522(7) 1.000 . Uani d
C(10) 0.1926(1) 0.2074(4) 0.3312(2) 0.0326(5) 1.000 . Uani d
C(10') 0.2427(2) 0.2629(6) 0.4253(2) 0.0541(8) 1.000 . Uani d
C(11) 0.0852(2) 0.0775(7) 0.3801(2) 0.0721(9) 1.000 . Uani d
C(12) 0.0791(3) 0.2193(9) 0.4408(3) 0.087(1) 1.000 . Uani d
C(13) 0.0741(2) 0.3997(8) 0.3995(2) 0.0681(8) 1.000 . Uani d
C(14) 0.2729(2) 0.4478(7) 0.1786(2) 0.0632(8) 1.000 . Uani d
C(15) 0.2254(3) 0.3311(8) 0.1035(3) 0.074(1) 1.000 . Uani d
C(16) 0.1678(8) 0.325(1) -0.0504(4) 0.186(3) 1.000 . Uani d
C(17) 0.5000 0.176(2) 0.0000 0.103(4) 0.350 S Uiso d
H(1) 0.0743 -0.0423 0.2282 0.074 1.000 . Uiso c
H(2) 0.0586 0.1397 0.1784 0.074 1.000 . Uiso c
H(3) -0.0052 0.0688 0.2096 0.074 1.000 . Uiso c
H(4) 0.0442 0.4947 0.2000 0.062 1.000 . Uiso c
H(5) 0.0558 0.6252 0.2749 0.062 1.000 . Uiso c
H(6) 0.1720 0.6216 0.2438 0.054 1.000 . Uiso c
H(7) 0.1951 0.5729 0.3388 0.054 1.000 . Uiso c
H(8) 0.1624 0.3098 0.2133 0.038 1.000 . Uiso c
H(9) 0.3227 0.6147 0.3283 0.082 1.000 . Uiso c
H(10) 0.3565 0.4523 0.3911 0.082 1.000 . Uiso c
H(11) 0.3968 0.5022 0.3305 0.082 1.000 . Uiso c
H(12) 0.3369 -0.0679 0.3203 0.074 1.000 . Uiso c
H(13) 0.3524 0.0740 0.3920 0.074 1.000 . Uiso c
H(14) 0.1978 -0.0119 0.2614 0.063 1.000 . Uiso c
H(15) 0.2265 -0.0584 0.3576 0.063 1.000 . Uiso c
H(16) 0.2991 0.2787 0.4366 0.065 1.000 . Uiso c
H(17) 0.2215 0.3736 0.4360 0.065 1.000 . Uiso c
H(18) 0.2385 0.1706 0.4616 0.065 1.000 . Uiso c
H(19) 0.1310 -0.0003 0.4100 0.087 1.000 . Uiso c
H(20) 0.0359 0.0075 0.3563 0.087 1.000 . Uiso c
H(21) 0.1266 0.2143 0.4943 0.105 1.000 . Uiso c
H(22) 0.0309 0.1991 0.4496 0.105 1.000 . Uiso c
H(23) 0.3259 0.4688 0.1805 0.076 1.000 . Uiso c
H(24) 0.2444 0.5601 0.1710 0.076 1.000 . Uiso c
H(25) 0.1953 0.2156 -0.0513 0.223 1.000 . Uiso c
H(26) 0.1644 0.4011 -0.0964 0.223 1.000 . Uiso c
H(27) 0.1137 0.2989 -0.0565 0.223 1.000 . Uiso c
H(28) 0.4463 0.0711 -0.0535 0.071 0.700 . Uiso d
H(29) -0.0561 0.4375 0.2613 0.071 1.000 . Uiso c
H(30) 0.0260 0.7190 0.4770 0.209 1.000 . Uiso c

loop_
_atom_site_aniso_label
_atom_site_aniso_U_11
_atom_site_aniso_U_22
_atom_site_aniso_U_33
_atom_site_aniso_U_12
_atom_site_aniso_U_13
_atom_site_aniso_U_23
Cl 0.61(2) 0.44(2) 0.51(2) -0.19(2) -0.08(2) 0.16(1)
O(1) 0.0292(7) 0.078(2) 0.091(1) 0.002(1) 0.0261(8) -0.015(2)
O(2) 0.080(2) 0.121(2) 0.095(2) 0.009(2) 0.042(1) -0.052(2)
O(3) 0.133(2) 0.084(2) 0.069(1) -0.020(2) 0.057(1) -0.017(2)
O(4) 0.185(3) 0.108(3) 0.069(1) 0.005(3) 0.069(2) 0.010(2)
O(5) 0.068(1) 0.118(3) 0.117(1) 0.031(2) 0.0714(8) 0.007(2)
O(6) 0.202(7) 0.152(8) 0.178(6) 0.0000 0.090(5) 0.0000
C(1) 0.0295(8) 0.036(1) 0.065(1) -0.004(1) 0.0259(8) -0.003(1)
C(1') 0.041(1) 0.061(2) 0.083(2) -0.014(1) 0.025(1) -0.032(2)
C(2) 0.0293(8) 0.045(1) 0.058(1) 0.001(1) 0.0243(8) -0.014(1)
C(3) 0.044(1) 0.038(1) 0.075(2) 0.014(1) 0.028(1) 0.003(1)
C(4) 0.046(1) 0.025(1) 0.071(2) 0.005(1) 0.032(1) 0.001(1)
C(5) 0.0297(8) 0.030(1) 0.0360(9) -0.0006(9) 0.0160(7) -0.0019(9)
C(6) 0.0406(8) 0.040(1) 0.061(1) -0.007(1) 0.0357(7) -0.008(1)
C(6') 0.050(1) 0.071(2) 0.088(2) -0.036(1) 0.034(1) -0.035(2)
C(7) 0.033(1) 0.049(2) 0.071(2) 0.006(1) 0.016(1) -0.009(2)
C(8) 0.053(1) 0.044(2) 0.097(2) 0.026(1) 0.041(1) 0.013(2)
C(9) 0.060(1) 0.025(1) 0.090(2) 0.004(1) 0.049(1) 0.002(1)
C(10) 0.0271(7) 0.031(1) 0.041(1) 0.0037(8) 0.0157(7) 0.0080(9)
C(10') 0.042(1) 0.078(2) 0.038(1) 0.006(2) 0.012(1) 0.006(2)
C(11) 0.060(1) 0.093(3) 0.090(1) -0.002(2) 0.0572(9) 0.032(2)
C(12) 0.086(2) 0.126(3) 0.076(2) -0.002(3) 0.059(1) 0.017(2)
C(13) 0.044(1) 0.108(2) 0.061(1) 0.001(2) 0.032(1) -0.019(2)
C(14) 0.077(2) 0.063(2) 0.072(1) 0.004(2) 0.053(1) 0.015(1)
C(15) 0.098(2) 0.077(2) 0.070(2) 0.012(2) 0.058(1) -0.001(1)
C(16) 0.33(1) 0.136(6) 0.060(3) 0.054(7) 0.055(4) -0.011(3)

loop_
_atom_type_symbol
_atom_type_oxidation_number
_atom_type_number_in_cell
_atom_type_scat_dispersion_real
_atom_type_scat_dispersion_imag
_atom_type_scat_source
C 0 77 0.002 0.002
;International Tables for Crystallography
(1992, Vol. C, Tables 4.2.6.8 and 6.1.1.1)
;
O 0 22 0.008 0.006
;International Tables for Crystallography
(1992, Vol. C, Tables 4.2.6.8 and 6.1.1.1)
;
H 0 118 0.000 0.000
;International Tables for Crystallography
(1992, Vol. C, Table 6.1.1.2)
;
Cl 0 2 0.132 0.159
;International Tables for Crystallography
(1992, Vol. C, Tables 4.2.6.8 and 6.1.1.1)
;

loop_
_geom_angle_atom_site_label_1
_geom_angle_atom_site_label_2
_geom_angle_atom_site_label_3
_geom_angle
_geom_angle_site_symmetry_3
_geom_angle_publ_flag
C(2) O(1) H(29) 105.7 . no
C(15) O(4) C(16) 117.8(8) . yes
H(30) O(6) H(30) 96.8 2_556 no
C(1') C(1) C(2) 111.3(3) . yes
C(1') C(1) C(10) 112.2(3) . yes
C(1') C(1) C(11) 109.4(4) . yes
C(2) C(1) C(10) 110.5(3) . yes
C(2) C(1) C(11) 101.6(4) . yes
C(10) C(1) C(11) 111.5(3) . yes
C(1) C(1') H(1) 109.5 . no
C(1) C(1') H(2) 109.5 . no
C(1) C(1') H(3) 109.5 . no
H(1) C(1') H(2) 109.5 . no
H(1) C(1') H(3) 109.5 . no
H(2) C(1') H(3) 109.5 . no
O(1) C(2) C(1) 106.9(4) . yes
O(1) C(2) C(3) 109.9(4) . yes
O(1) C(2) C(13) 101.0(3) . yes
C(1) C(2) C(3) 116.9(3) . yes
C(1) C(2) C(13) 105.0(4) . yes
C(3) C(2) C(13) 115.8(4) . yes
C(2) C(3) C(4) 113.7(3) . yes
C(2) C(3) H(4) 108.4 . no
C(2) C(3) H(5) 108.4 . no
C(4) C(3) H(4) 108.4 . no
C(4) C(3) H(5) 108.4 . no
H(4) C(3) H(5) 109.5 . no
C(3) C(4) C(5) 109.6(3) . yes
C(3) C(4) H(6) 109.5 . no
C(3) C(4) H(7) 109.5 . no
C(5) C(4) H(6) 109.5 . no
C(5) C(4) H(7) 109.5 . no
H(6) C(4) H(7) 109.5 . no
C(4) C(5) C(6) 112.9(3) . yes
C(4) C(5) C(10) 110.2(3) . yes
C(4) C(5) H(8) 105.2 . no
C(6) C(5) C(10) 116.9(3) . yes
C(6) C(5) H(8) 105.2 . no
C(10) C(5) H(8) 105.2 . no
C(5) C(6) C(6') 113.3(4) . yes
C(5) C(6) C(7) 114.4(4) . yes
C(5) C(6) C(14) 109.7(3) . yes
C(6') C(6) C(7) 104.6(4) . yes
C(6') C(6) C(14) 105.7(4) . yes
C(7) C(6) C(14) 108.7(4) . yes
C(6) C(6') H(9) 109.5 . no
C(6) C(6') H(10) 109.5 . no
C(6) C(6') H(11) 109.5 . no
H(9) C(6') H(10) 109.5 . no
H(9) C(6') H(11) 109.5 . no
H(10) C(6') H(11) 109.5 . no
O(5) C(7) C(6) 119.2(5) . yes
O(5) C(7) C(8) 121.5(5) . yes
C(6) C(7) C(8) 119.2(4) . yes
C(7) C(8) C(9) 112.5(4) . yes
C(7) C(8) H(12) 108.7 . no
C(7) C(8) H(13) 108.7 . no
C(9) C(8) H(12) 108.7 . no
C(9) C(8) H(13) 108.7 . no
H(12) C(8) H(13) 109.5 . no
C(8) C(9) C(10) 113.5(4) . yes
C(8) C(9) H(14) 108.5 . no
C(8) C(9) H(15) 108.5 . no
C(10) C(9) H(14) 108.5 . no
C(10) C(9) H(15) 108.5 . no
H(14) C(9) H(15) 109.5 . no
C(1) C(10) C(5) 108.2(3) . yes
C(1) C(10) C(9) 109.5(3) . yes
C(1) C(10) C(10') 112.1(3) . yes
C(5) C(10) C(9) 108.2(3) . yes
C(5) C(10) C(10') 111.9(3) . yes
C(9) C(10) C(10') 106.8(3) . yes
C(10) C(10') H(16) 109.5 . no
C(10) C(10') H(17) 109.5 . no
C(10) C(10') H(18) 109.5 . no
H(16) C(10') H(17) 109.5 . no
H(16) C(10') H(18) 109.5 . no
H(17) C(10') H(18) 109.5 . no
C(1) C(11) C(12) 107.6(5) . yes
C(1) C(11) H(19) 109.9 . no
C(1) C(11) H(20) 109.9 . no
C(12) C(11) H(19) 109.9 . no
C(12) C(11) H(20) 109.9 . no
H(19) C(11) H(20) 109.5 . no
C(11) C(12) C(13) 106.8(5) . yes
C(11) C(12) H(21) 110.1 . no
C(11) C(12) H(22) 110.1 . no
C(13) C(12) H(21) 110.1 . no
C(13) C(12) H(22) 110.1 . no
H(21) C(12) H(22) 109.5 . no
O(2) C(13) C(2) 125.1(6) . yes
O(2) C(13) C(12) 128.1(5) . yes
C(2) C(13) C(12) 106.7(5) . yes
C(6) C(14) C(15) 114.5(5) . yes
C(6) C(14) H(23) 108.2 . no
C(6) C(14) H(24) 108.2 . no
C(15) C(14) H(23) 108.2 . no
C(15) C(14) H(24) 108.2 . no
H(23) C(14) H(24) 109.5 . no
O(3) C(15) O(4) 122.7(6) . yes
O(3) C(15) C(14) 127.5(6) . yes
O(4) C(15) C(14) 109.8(6) . yes
O(4) C(16) H(25) 109.5 . no
O(4) C(16) H(26) 109.5 . no
O(4) C(16) H(27) 109.5 . no
H(25) C(16) H(26) 109.5 . no
H(25) C(16) H(27) 109.5 . no
H(26) C(16) H(27) 109.5 . no
H(28) C(17) H(28) 104.8 2_655 no
C(1') H(1) H(2) 35.3 . no
C(1') H(1) H(3) 35.3 . no
H(2) H(1) H(3) 60.0 . no
C(1') H(2) H(1) 35.3 . no
C(1') H(2) H(3) 35.3 . no
H(1) H(2) H(3) 60.0 . no
C(1') H(3) H(1) 35.3 . no
C(1') H(3) H(2) 35.3 . no
H(1) H(3) H(2) 60.0 . no
C(3) H(4) H(5) 35.3 . no
C(3) H(5) H(4) 35.3 . no
C(4) H(6) H(7) 35.3 . no
C(4) H(7) H(6) 35.3 . no
C(6') H(9) H(10) 35.3 . no
C(6') H(9) H(11) 35.3 . no
H(10) H(9) H(11) 60.0 . no
C(6') H(10) H(9) 35.3 . no
C(6') H(10) H(11) 35.3 . no
H(9) H(10) H(11) 60.0 . no
C(6') H(11) H(9) 35.3 . no
C(6') H(11) H(10) 35.3 . no
H(9) H(11) H(10) 60.0 . no
C(8) H(12) H(13) 35.3 . no
C(8) H(13) H(12) 35.3 . no
C(9) H(14) H(15) 35.3 . no
C(9) H(15) H(14) 35.3 . no
C(10') H(16) H(17) 35.3 . no
C(10') H(16) H(18) 35.3 . no
H(17) H(16) H(18) 60.0 . no
C(10') H(17) H(16) 35.3 . no
C(10') H(17) H(18) 35.3 . no
H(16) H(17) H(18) 60.0 . no
C(10') H(18) H(16) 35.3 . no
C(10') H(18) H(17) 35.3 . no
H(16) H(18) H(17) 60.0 . no
C(11) H(19) H(20) 35.3 . no
C(11) H(20) H(19) 35.3 . no
C(12) H(21) H(22) 35.3 . no
C(12) H(22) H(21) 35.3 . no
C(14) H(23) H(24) 35.3 . no
C(14) H(24) H(23) 35.3 . no
C(16) H(25) H(26) 35.3 . no
C(16) H(25) H(27) 35.3 . no
H(26) H(25) H(27) 60.0 . no
C(16) H(26) H(25) 35.3 . no
C(16) H(26) H(27) 35.3 . no
H(25) H(26) H(27) 60.0 . no
C(16) H(27) H(25) 35.3 . no
C(16) H(27) H(26) 35.3 . no
H(25) H(27) H(26) 60.0 . no
O(6) H(30) H(30) 41.6 2_556 no

loop_
_geom_bond_atom_site_label_1
_geom_bond_atom_site_label_2
_geom_bond_distance
_geom_bond_site_symmetry_2
_geom_bond_publ_flag
O(1) C(2) 1.454(4) . yes
O(1) H(29) 0.88 . no
O(2) C(13) 1.211(8) . yes
O(3) C(15) 1.181(9) . yes
O(4) C(15) 1.350(8) . yes
O(4) C(16) 1.46(1) . yes
O(5) C(7) 1.231(6) . yes
O(6) H(30) 0.98 . no
O(6) H(30) 0.98 2_556 no
C(1) C(1') 1.534(7) . yes
C(1) C(2) 1.537(7) . yes
C(1) C(10) 1.589(5) . yes
C(1) C(11) 1.551(7) . yes
C(1') H(1) 0.95 . no
C(1') H(2) 0.95 . no
C(1') H(3) 0.95 . no
C(2) C(3) 1.495(7) . yes
C(2) C(13) 1.524(7) . yes
C(3) C(4) 1.526(6) . yes
C(3) H(4) 0.95 . no
C(3) H(5) 0.95 . no
C(4) C(5) 1.541(6) . yes
C(4) H(6) 0.95 . no
C(4) H(7) 0.95 . no
C(5) C(6) 1.554(5) . yes
C(5) C(10) 1.546(5) . yes
C(5) H(8) 0.95 . no
C(6) C(6') 1.565(6) . yes
C(6) C(7) 1.518(7) . yes
C(6) C(14) 1.551(7) . yes
C(6') H(9) 0.95 . no
C(6') H(10) 0.95 . no
C(6') H(11) 0.95 . no
C(7) C(8) 1.482(8) . yes
C(8) C(9) 1.524(7) . yes
C(8) H(12) 0.95 . no
C(8) H(13) 0.95 . no
C(9) C(10) 1.531(6) . yes
C(9) H(14) 0.95 . no
C(9) H(15) 0.95 . no
C(10) C(10') 1.536(6) . yes
C(10') H(16) 0.95 . no
C(10') H(17) 0.95 . no
C(10') H(18) 0.95 . no
C(11) C(12) 1.52(1) . yes
C(11) H(19) 0.95 . no
C(11) H(20) 0.95 . no
C(12) C(13) 1.49(1) . yes
C(12) H(21) 0.95 . no
C(12) H(22) 0.95 . no
C(14) C(15) 1.481(9) . yes
C(14) H(23) 0.95 . no
C(14) H(24) 0.95 . no
C(16) H(25) 0.95 . no
C(16) H(26) 0.95 . no
C(16) H(27) 0.95 . no
C(17) H(28) 1.27 . no
C(17) H(28) 1.27 2_655 no
H(1) H(2) 1.55 . no
H(1) H(3) 1.55 . no
H(2) H(3) 1.55 . no
H(4) H(5) 1.55 . no
H(6) H(7) 1.55 . no
H(9) H(10) 1.55 . no
H(9) H(11) 1.55 . no
H(10) H(11) 1.55 . no
H(12) H(13) 1.55 . no
H(14) H(15) 1.55 . no
H(16) H(17) 1.55 . no
H(16) H(18) 1.55 . no
H(17) H(18) 1.55 . no
H(19) H(20) 1.55 . no
H(21) H(22) 1.55 . no
H(23) H(24) 1.55 . no
H(25) H(26) 1.55 . no
H(25) H(27) 1.55 . no
H(26) H(27) 1.55 . no
H(30) H(30) 1.46 2_556 no

loop_
_geom_contact_atom_site_label_1
_geom_contact_atom_site_label_2
_geom_contact_distance
_geom_contact_site_symmetry_2
_geom_contact_publ_flag
Cl O(4) 3.43(2) 4_545 no
O(1) O(5) 2.873(7) 3_455 no
O(1) C(16) 3.50(1) 2 no
O(2) O(6) 2.92(1) . no
O(2) C(10') 3.462(7) 4_556 no
O(4) C(16) 3.60(2) 4 no
O(5) C(3) 3.555(6) 3_545 no
O(6) C(6') 3.292(9) 3_455 no
O(6) C(6') 3.292(9) 4_556 no

loop_
_geom_hbond_atom_site_label_D
_geom_hbond_atom_site_label_H
_geom_hbond_atom_site_label_A
_geom_hbond_distance_DH
_geom_hbond_distance_HA
_geom_hbond_distance_DA
_geom_hbond_angle_DHA
_geom_hbond_site_symmetry_A
O(1) H(29) O(5) 0.88 2.00 2.873(7) 172.8 3_455
O(6) H(30) O(2) 0.98 1.94 2.92(1) 178.4 .
